data_1502443
loop_
_publ_author_name
'Bigovic, Miljan'
'Maslak, Veselin'
'Tokic-Vujosevic, Zorana'
'Divjakovic, Vladimir'
'Saicic, Radomir N.'

_publ_section_title
;
 A useful synthetic equivalent of a hydroxyacetone enolate.
;
_journal_issue 17
_journal_name_full 'Organic letters'
_journal_page_first 4720
_journal_page_last 4723
_journal_paper_doi 10.1021/ol2019357
_journal_volume 13
_journal_year 2011
_chemical_absolute_configuration syn
_chemical_formula_moiety '2(C15 H23 N O7), 0.5(H2 O)'
_chemical_formula_sum 'C30 H47 N2 O14.5'
_chemical_formula_weight 667.70
_chemical_name_systematic
;
 ?
;
_space_group_IT_number 4
_symmetry_cell_setting monoclinic
_symmetry_space_group_name_Hall 'P 2yb'
_symmetry_space_group_name_H-M 'P 1 21 1'
_atom_sites_solution_hydrogens geom
_atom_sites_solution_primary direct
_atom_sites_solution_secondary difmap
_audit_creation_method
;
CrysAlisPro, Oxford Diffraction Ltd.,
Version 1.171.34.36 (release 02-08-2010 CrysAlis171 .NET)
(compiled Aug  2 2010,13:00:58)
;
_cell_angle_alpha 90.000
_cell_angle_beta 104.18(1)
_cell_angle_gamma 90.000
_cell_formula_units_Z 1
_cell_length_a 8.257(1)
_cell_length_b 12.014(2)
_cell_length_c 9.095(1)
_cell_measurement_reflns_used 1051
_cell_measurement_temperature 295(2)
_cell_measurement_theta_max 28.8348
_cell_measurement_theta_min 3.0517
_cell_volume 874.7(2)
_computing_cell_refinement
;
CrysAlisPro, Oxford Diffraction Ltd.,
Version 1.171.34.36 (release 02-08-2010 CrysAlis171 .NET)
(compiled Aug  2 2010,13:00:58)
;
_computing_data_collection
;
CrysAlisPro, Oxford Diffraction Ltd.,
Version 1.171.34.36 (release 02-08-2010 CrysAlis171 .NET)
(compiled Aug  2 2010,13:00:58)
;
_computing_data_reduction
;
CrysAlisPro, Oxford Diffraction Ltd.,
Version 1.171.34.36 (release 02-08-2010 CrysAlis171 .NET)
(compiled Aug  2 2010,13:00:58)
;
_computing_structure_refinement 'SHELXL-97 (Sheldrick, 1997)'
_diffrn_ambient_temperature 295(2)
_diffrn_detector_area_resol_mean 16.3280
_diffrn_measured_fraction_theta_full 0.998
_diffrn_measured_fraction_theta_max 0.998
_diffrn_measurement_device_type 'Xcalibur, Sapphire3,em Gemini'
_diffrn_measurement_method '\w scans'
_diffrn_radiation_monochromator graphite
_diffrn_radiation_source 'Enhance (Mo) X-ray Source'
_diffrn_radiation_type MoK\a
_diffrn_radiation_wavelength 0.71073
_diffrn_reflns_av_R_equivalents 0.0344
_diffrn_reflns_av_sigmaI/netI 0.0739
_diffrn_reflns_limit_h_max 8
_diffrn_reflns_limit_h_min -9
_diffrn_reflns_limit_k_max 11
_diffrn_reflns_limit_k_min -14
_diffrn_reflns_limit_l_max 10
_diffrn_reflns_limit_l_min -10
_diffrn_reflns_number 3647
_diffrn_reflns_theta_full 25.00
_diffrn_reflns_theta_max 25.00
_diffrn_reflns_theta_min 3.06
_exptl_absorpt_coefficient_mu 0.101
_exptl_absorpt_correction_T_max 1.00000
_exptl_absorpt_correction_T_min 0.81481
_exptl_absorpt_correction_type multi-scan
_exptl_absorpt_process_details
;
CrysAlisPro, Oxford Diffraction Ltd.,
Version 1.171.34.36 (release 02-08-2010 CrysAlis171 .NET)
(compiled Aug  2 2010,13:00:58)
Empirical absorption correction using spherical harmonics,
 implemented in SCALE3 ABSPACK scaling algorithm.
;
_exptl_crystal_colour colorless
_exptl_crystal_density_diffrn 1.268
_exptl_crystal_density_method 'not measured'
_exptl_crystal_description prism
_exptl_crystal_F_000 357
_exptl_crystal_size_max 0.31
_exptl_crystal_size_mid 0.08
_exptl_crystal_size_min 0.04
_refine_diff_density_max 0.163
_refine_diff_density_min -0.130
_refine_diff_density_rms 0.031
_refine_ls_abs_structure_details 'Flack H D (1983), Acta Cryst. A39, 876-881'
_refine_ls_abs_structure_Flack 0.01(3)
_refine_ls_extinction_method none
_refine_ls_goodness_of_fit_ref 1.054
_refine_ls_hydrogen_treatment mixed
_refine_ls_matrix_type full
_refine_ls_number_parameters 231
_refine_ls_number_reflns 2453
_refine_ls_number_restraints 5
_refine_ls_restrained_S_all 1.053
_refine_ls_R_factor_all 0.1132
_refine_ls_R_factor_gt 0.0676
_refine_ls_shift/su_max 0.001
_refine_ls_shift/su_mean 0.000
_refine_ls_structure_factor_coef Fsqd
_refine_ls_weighting_details 'calc w=1/[\s^2^(Fo^2^)+(0.0404P)^2^+0.0000P] where P=(Fo^2^+2Fc^2^)/3'
_refine_ls_weighting_scheme calc
_refine_ls_wR_factor_gt 0.1077
_refine_ls_wR_factor_ref 0.1250
_reflns_number_gt 1587
_reflns_number_total 2453
_reflns_threshold_expression >2sigma(I)
_cod_data_source_file ol2019357_si_005.cif
_cod_data_source_block com2nSSS
_cod_database_code 1502443

loop_
_symmetry_equiv_pos_as_xyz
'x, y, z'
'-x, y+1/2, -z'

loop_
_atom_site_label
_atom_site_type_symbol
_atom_site_fract_x
_atom_site_fract_y
_atom_site_fract_z
_atom_site_U_iso_or_equiv
_atom_site_adp_type
_atom_site_occupancy
_atom_site_symmetry_multiplicity
_atom_site_calc_flag
_atom_site_refinement_flags
O5 O 0.4124(4) 0.3073(3) 0.6819(5) 0.0796(11) Uani 1 1 d .
O2 O -0.3512(5) 0.3494(3) 0.3405(4) 0.0827(11) Uani 1 1 d .
O7 O 0.2124(4) 0.5085(3) 0.9497(4) 0.0799(11) Uani 1 1 d .
O4 O 0.0258(5) 0.3031(4) 0.3611(4) 0.0879(12) Uani 1 1 d D
H4O H 0.009(8) 0.242(2) 0.317(6) 0.105 Uiso 1 1 d D
O3 O -0.2134(5) 0.2391(3) 0.5222(5) 0.0799(11) Uani 1 1 d .
O6 O 0.0302(4) 0.5617(3) 0.7312(4) 0.0820(12) Uani 1 1 d .
O1 O -0.4228(6) 0.1705(4) 0.3441(7) 0.138(2) Uani 1 1 d .
O8 O 0.231(2) 0.1932(14) 0.256(2) 0.099(5) Uani 0.25 1 d PD
H81 H 0.149(16) 0.150(14) 0.23(3) 0.119 Uiso 0.25 1 d PD
H82 H 0.296(19) 0.140(12) 0.29(3) 0.119 Uiso 0.25 1 d PD
N N 0.2210(5) 0.4251(3) 0.7358(4) 0.0550(10) Uani 1 1 d .
C2 C -0.2371(6) 0.4177(5) 0.4357(6) 0.0644(14) Uani 1 1 d .
C4 C -0.1226(6) 0.3437(4) 0.5474(5) 0.0534(12) Uani 1 1 d .
H4 H -0.1111 0.3702 0.6514 0.064 Uiso 1 1 calc R
C8 C 0.3774(6) 0.3639(4) 0.8078(6) 0.0614(13) Uani 1 1 d .
C11 C 0.1450(6) 0.5037(5) 0.7999(6) 0.0619(14) Uani 1 1 d .
C10 C 0.5204(6) 0.4427(5) 0.8762(6) 0.0759(16) Uani 1 1 d .
H10A H 0.6231 0.4016 0.9037 0.114 Uiso 1 1 calc R
H10B H 0.4996 0.4775 0.9648 0.114 Uiso 1 1 calc R
H10C H 0.5286 0.4988 0.8031 0.114 Uiso 1 1 calc R
C6 C 0.1791(6) 0.4108(4) 0.5717(5) 0.0610(13) Uani 1 1 d .
H6 H 0.1452 0.4814 0.5193 0.073 Uiso 1 1 calc R
C5 C 0.0464(6) 0.3199(4) 0.5178(5) 0.0570(13) Uani 1 1 d .
H5 H 0.0885 0.2505 0.5699 0.068 Uiso 1 1 calc R
C12 C 0.1352(7) 0.5691(5) 1.0547(6) 0.0695(15) Uani 1 1 d .
C3 C -0.2411(8) 0.5245(5) 0.4212(7) 0.099(2) Uani 1 1 d .
H3A H -0.3225 0.5578 0.3449 0.118 Uiso 1 1 calc R
H3B H -0.1626 0.5682 0.4871 0.118 Uiso 1 1 calc R
C7 C 0.3470(7) 0.3729(5) 0.5517(6) 0.0814(17) Uani 1 1 d .
H7A H 0.3343 0.3292 0.4598 0.098 Uiso 1 1 calc R
H7B H 0.4189 0.4360 0.5473 0.098 Uiso 1 1 calc R
C13 C 0.1292(9) 0.6919(5) 1.0183(7) 0.109(2) Uani 1 1 d .
H13A H 0.2308 0.7134 0.9924 0.164 Uiso 1 1 calc R
H13B H 0.1172 0.7336 1.1050 0.164 Uiso 1 1 calc R
H13C H 0.0359 0.7068 0.9342 0.164 Uiso 1 1 calc R
C9 C 0.3502(7) 0.2762(5) 0.9172(6) 0.0876(18) Uani 1 1 d .
H9A H 0.2563 0.2308 0.8695 0.131 Uiso 1 1 calc R
H9B H 0.3288 0.3112 1.0054 0.131 Uiso 1 1 calc R
H9C H 0.4482 0.2305 0.9466 0.131 Uiso 1 1 calc R
C1 C -0.3357(8) 0.2461(6) 0.3970(9) 0.095(2) Uani 1 1 d .
C14 C -0.0330(8) 0.5210(6) 1.0466(8) 0.109(2) Uani 1 1 d .
H14A H -0.1083 0.5424 0.9527 0.164 Uiso 1 1 calc R
H14B H -0.0741 0.5483 1.1298 0.164 Uiso 1 1 calc R
H14C H -0.0251 0.4413 1.0519 0.164 Uiso 1 1 calc R
C15 C 0.2574(10) 0.5440(7) 1.2058(6) 0.121(3) Uani 1 1 d .
H15A H 0.2720 0.4649 1.2175 0.182 Uiso 1 1 calc R
H15B H 0.2142 0.5730 1.2869 0.182 Uiso 1 1 calc R
H15C H 0.3630 0.5783 1.2082 0.182 Uiso 1 1 calc R

loop_
_atom_site_aniso_label
_atom_site_aniso_U_11
_atom_site_aniso_U_22
_atom_site_aniso_U_33
_atom_site_aniso_U_23
_atom_site_aniso_U_13
_atom_site_aniso_U_12
O5 0.056(2) 0.074(3) 0.109(3) 0.000(2) 0.020(2) 0.020(2)
O2 0.072(2) 0.058(3) 0.108(3) -0.012(2) 0.002(2) -0.004(2)
O7 0.071(2) 0.102(3) 0.062(2) -0.012(2) 0.0055(19) 0.022(2)
O4 0.090(3) 0.110(4) 0.067(2) -0.027(2) 0.026(2) -0.005(3)
O3 0.086(3) 0.046(2) 0.111(3) 0.000(2) 0.031(2) -0.011(2)
O6 0.063(2) 0.088(3) 0.082(3) -0.013(2) -0.006(2) 0.036(2)
O1 0.111(3) 0.071(3) 0.221(6) -0.057(4) 0.018(4) -0.019(3)
O8 0.081(10) 0.107(14) 0.124(14) -0.007(13) 0.052(11) -0.022(10)
N 0.049(2) 0.058(3) 0.058(2) -0.008(2) 0.014(2) 0.013(2)
C2 0.055(3) 0.054(4) 0.082(4) 0.003(3) 0.014(3) -0.011(3)
C4 0.059(3) 0.041(3) 0.061(3) 0.007(3) 0.017(3) 0.003(3)
C8 0.047(3) 0.054(3) 0.083(4) 0.009(3) 0.016(3) 0.013(3)
C11 0.048(3) 0.073(4) 0.063(3) -0.014(3) 0.009(3) 0.004(3)
C10 0.044(3) 0.068(4) 0.108(4) 0.007(3) 0.004(3) 0.008(3)
C6 0.060(3) 0.062(4) 0.063(3) 0.003(3) 0.018(3) 0.009(3)
C5 0.069(3) 0.045(3) 0.057(3) 0.001(2) 0.014(3) 0.011(3)
C12 0.078(4) 0.063(4) 0.070(4) -0.021(3) 0.022(3) -0.009(3)
C3 0.087(4) 0.061(4) 0.126(5) 0.024(4) -0.016(4) -0.005(4)
C7 0.065(3) 0.100(5) 0.087(4) 0.000(4) 0.035(3) 0.020(4)
C13 0.164(7) 0.058(4) 0.110(5) -0.014(4) 0.042(5) -0.032(5)
C9 0.078(4) 0.072(4) 0.107(4) 0.022(4) 0.011(4) 0.006(3)
C1 0.071(4) 0.062(5) 0.151(6) -0.040(5) 0.029(4) -0.025(4)
C14 0.102(5) 0.074(4) 0.173(7) -0.010(4) 0.072(5) -0.020(4)
C15 0.171(8) 0.123(6) 0.060(4) -0.015(4) 0.010(4) 0.002(6)

loop_
_atom_type_symbol
_atom_type_description
_atom_type_scat_dispersion_real
_atom_type_scat_dispersion_imag
_atom_type_scat_source
C C 0.0033 0.0016 'International Tables Vol C Tables 4.2.6.8 and 6.1.1.4'
H H 0.0000 0.0000 'International Tables Vol C Tables 4.2.6.8 and 6.1.1.4'
N N 0.0061 0.0033 'International Tables Vol C Tables 4.2.6.8 and 6.1.1.4'
O O 0.0106 0.0060 'International Tables Vol C Tables 4.2.6.8 and 6.1.1.4'

loop_
_geom_angle_atom_site_label_1
_geom_angle_atom_site_label_2
_geom_angle_atom_site_label_3
_geom_angle
C7 O5 C8 107.2(4)
C1 O2 C2 108.9(5)
C11 O7 C12 123.1(4)
C5 O4 H4O 125(4)
C1 O3 C4 109.6(4)
H81 O8 H82 91(2)
C11 N C6 120.6(4)
C11 N C8 127.0(4)
C6 N C8 110.7(4)
C3 C2 O2 122.0(6)
C3 C2 C4 131.0(5)
O2 C2 C4 107.0(4)
O3 C4 C2 101.0(4)
O3 C4 C5 105.7(4)
C2 C4 C5 116.6(4)
O3 C4 H4 110.9
C2 C4 H4 110.9
C5 C4 H4 110.9
O5 C8 N 102.0(4)
O5 C8 C9 106.9(5)
N C8 C9 112.5(4)
O5 C8 C10 109.7(4)
N C8 C10 112.0(4)
C9 C8 C10 113.1(4)
O6 C11 O7 125.0(5)
O6 C11 N 124.6(5)
O7 C11 N 110.5(4)
C8 C10 H10A 109.5
C8 C10 H10B 109.5
H10A C10 H10B 109.5
C8 C10 H10C 109.5
H10A C10 H10C 109.5
H10B C10 H10C 109.5
N C6 C7 99.5(4)
N C6 C5 112.5(4)
C7 C6 C5 110.5(4)
N C6 H6 111.3
C7 C6 H6 111.3
C5 C6 H6 111.3
O4 C5 C4 108.6(4)
O4 C5 C6 108.9(4)
C4 C5 C6 115.1(4)
O4 C5 H5 108.0
C4 C5 H5 108.0
C6 C5 H5 108.0
O7 C12 C14 108.9(4)
O7 C12 C13 109.8(5)
C14 C12 C13 112.8(5)
O7 C12 C15 101.1(5)
C14 C12 C15 111.8(6)
C13 C12 C15 111.7(5)
C2 C3 H3A 120.0
C2 C3 H3B 120.0
H3A C3 H3B 120.0
O5 C7 C6 103.9(4)
O5 C7 H7A 111.0
C6 C7 H7A 111.0
O5 C7 H7B 111.0
C6 C7 H7B 111.0
H7A C7 H7B 109.0
C12 C13 H13A 109.5
C12 C13 H13B 109.5
H13A C13 H13B 109.5
C12 C13 H13C 109.5
H13A C13 H13C 109.5
H13B C13 H13C 109.5
C8 C9 H9A 109.5
C8 C9 H9B 109.5
H9A C9 H9B 109.5
C8 C9 H9C 109.5
H9A C9 H9C 109.5
H9B C9 H9C 109.5
O1 C1 O3 124.0(8)
O1 C1 O2 124.3(8)
O3 C1 O2 111.7(5)
C12 C14 H14A 109.5
C12 C14 H14B 109.5
H14A C14 H14B 109.5
C12 C14 H14C 109.5
H14A C14 H14C 109.5
H14B C14 H14C 109.5
C12 C15 H15A 109.5
C12 C15 H15B 109.5
H15A C15 H15B 109.5
C12 C15 H15C 109.5
H15A C15 H15C 109.5
H15B C15 H15C 109.5

loop_
_geom_bond_atom_site_label_1
_geom_bond_atom_site_label_2
_geom_bond_distance
O5 C7 1.415(6)
O5 C8 1.421(6)
O2 C1 1.338(8)
O2 C2 1.383(6)
O7 C11 1.340(5)
O7 C12 1.465(6)
O4 C5 1.407(6)
O4 H4O 0.838(10)
O3 C1 1.327(7)
O3 C4 1.453(6)
O6 C11 1.219(6)
O1 C1 1.185(7)
O8 H81 0.841(11)
O8 H82 0.840(11)
N C11 1.343(6)
N C6 1.457(6)
N C8 1.491(6)
C2 C3 1.289(7)
C2 C4 1.498(7)
C4 C5 1.512(6)
C4 H4 0.9800
C8 C9 1.503(7)
C8 C10 1.522(7)
C10 H10A 0.9600
C10 H10B 0.9600
C10 H10C 0.9600
C6 C7 1.512(6)
C6 C5 1.539(6)
C6 H6 0.9800
C5 H5 0.9800
C12 C14 1.489(7)
C12 C13 1.511(8)
C12 C15 1.522(7)
C3 H3A 0.9300
C3 H3B 0.9300
C7 H7A 0.9700
C7 H7B 0.9700
C13 H13A 0.9600
C13 H13B 0.9600
C13 H13C 0.9600
C9 H9A 0.9600
C9 H9B 0.9600
C9 H9C 0.9600
C14 H14A 0.9600
C14 H14B 0.9600
C14 H14C 0.9600
C15 H15A 0.9600
C15 H15B 0.9600
C15 H15C 0.9600

loop_
_geom_hbond_atom_site_label_D
_geom_hbond_atom_site_label_H
_geom_hbond_atom_site_label_A
_geom_hbond_distance_DH
_geom_hbond_distance_HA
_geom_hbond_distance_DA
_geom_hbond_angle_DHA
_geom_hbond_site_symmetry_A
O4 H4O O6 0.838(10) 2.21(2) 3.023(6) 163(6) 2_546
O8 H81 O6 0.841(11) 1.92(12) 2.698(15) 154(27) 2_546
O8 H82 O1 0.840(11) 2.28(17) 2.786(18) 119(17) 1_655

loop_
_geom_torsion_atom_site_label_1
_geom_torsion_atom_site_label_2
_geom_torsion_atom_site_label_3
_geom_torsion_atom_site_label_4
_geom_torsion
C1 O2 C2 C3 -169.5(6)
C1 O2 C2 C4 10.1(6)
C1 O3 C4 C2 12.0(5)
C1 O3 C4 C5 -110.0(5)
C3 C2 C4 O3 166.4(6)
O2 C2 C4 O3 -13.1(5)
C3 C2 C4 C5 -79.6(8)
O2 C2 C4 C5 100.9(5)
C7 O5 C8 N 29.2(5)
C7 O5 C8 C9 147.4(4)
C7 O5 C8 C10 -89.6(5)
C11 N C8 O5 -170.5(4)
C6 N C8 O5 -5.1(5)
C11 N C8 C9 75.4(7)
C6 N C8 C9 -119.3(5)
C11 N C8 C10 -53.3(7)
C6 N C8 C10 112.0(5)
C12 O7 C11 O6 12.4(8)
C12 O7 C11 N -167.1(4)
C6 N C11 O6 5.8(8)
C8 N C11 O6 169.8(5)
C6 N C11 O7 -174.7(4)
C8 N C11 O7 -10.6(7)
C11 N C6 C7 148.0(5)
C8 N C6 C7 -18.5(5)
C11 N C6 C5 -95.1(5)
C8 N C6 C5 98.5(5)
O3 C4 C5 O4 70.8(5)
C2 C4 C5 O4 -40.5(6)
O3 C4 C5 C6 -166.8(4)
C2 C4 C5 C6 81.9(5)
N C6 C5 O4 -173.9(4)
C7 C6 C5 O4 -63.8(5)
N C6 C5 C4 63.8(5)
C7 C6 C5 C4 174.0(4)
C11 O7 C12 C14 60.2(7)
C11 O7 C12 C13 -63.8(6)
C11 O7 C12 C15 178.1(5)
C8 O5 C7 C6 -42.3(6)
N C6 C7 O5 35.8(5)
C5 C6 C7 O5 -82.6(5)
C4 O3 C1 O1 175.0(6)
C4 O3 C1 O2 -6.7(7)
C2 O2 C1 O1 175.9(6)
C2 O2 C1 O3 -2.4(7)
